data_4116432
loop_
_publ_author_name
'Fritz V\"ogtle'
'Marcus Plevoets'
'Martin Nieger'
'Gianluca C. Azzellini'
'Alberto Credi'
'Luisa De Cola'
'Valeria De Marchis'
'Margherita Venturi'
'Vincenzo Balzani'

_publ_section_title
;
 Dendrimers with a Photoactive and Redox-Active [Ru(bpy)3]2+-Type Core:
 Photophysical Properties, Electrochemical Behavior, and Excited-State
 Electron-Transfer Reactions
;
_journal_name_full 'Journal of the American Chemical Society'
_journal_page_first 6290
_journal_page_last 6298
_journal_paper_doi 10.1021/ja990430t
_journal_volume 121
_journal_year 1999
_chemical_formula_sum 'C110 H96 N2 O12'
_chemical_formula_weight 1637.89
_chemical_name_systematic
;
4,4'-bis[[3'',5''-bis[3''',5'''-bis(benzyloxy)]benzyloxy]phenylethyl]-2,2'-b
ipyridine
;
_space_group_IT_number 2
_symmetry_cell_setting triclinic
_symmetry_space_group_name_Hall '-P 1'
_symmetry_space_group_name_H-M 'P -1'
_atom_sites_solution_hydrogens geom
_atom_sites_solution_primary direct
_atom_sites_solution_secondary difmap
_audit_creation_method SHELXL
_cell_angle_alpha 81.47(1)
_cell_angle_beta 75.94(1)
_cell_angle_gamma 73.40(1)
_cell_formula_units_Z 1
_cell_length_a 10.096(1)
_cell_length_b 11.270(1)
_cell_length_c 20.127(1)
_cell_measurement_temperature 123(2)
_cell_volume 2121.2(3)
_computing_cell_refinement DENZO-NMS
_computing_data_collection Kappa-CCD
_computing_data_reduction DENZO-NMS
_computing_molecular_graphics XP
_computing_publication_material 'SHELXL-93 (Sheldrick, 1993)'
_computing_structure_refinement 'SHELXL-93 (Sheldrick, 1993)'
_computing_structure_solution 'SHELXS-86 (Sheldrick, 1990)'
_diffrn_ambient_temperature 123(2)
_diffrn_measurement_device Kappa-CCD
_diffrn_measurement_method 'phi-rotation, 0.5 deg'
_diffrn_radiation_monochromator graphite
_diffrn_radiation_source 'fine-focus sealed tube'
_diffrn_radiation_type MoK\a
_diffrn_radiation_wavelength 0.71073
_diffrn_reflns_av_R_equivalents 0.0608
_diffrn_reflns_av_sigmaI/netI 0.1442
_diffrn_reflns_limit_h_max 12
_diffrn_reflns_limit_h_min -12
_diffrn_reflns_limit_k_max 14
_diffrn_reflns_limit_k_min -14
_diffrn_reflns_limit_l_max 25
_diffrn_reflns_limit_l_min -25
_diffrn_reflns_number 12136
_diffrn_reflns_theta_max 28.20
_diffrn_reflns_theta_min 1.89
_exptl_absorpt_coefficient_mu 0.083
_exptl_absorpt_correction_type none
_exptl_crystal_colour colorless
_exptl_crystal_density_diffrn 1.282
_exptl_crystal_density_meas ?
_exptl_crystal_description plates
_exptl_crystal_F_000 866
_exptl_crystal_size_max 0.20
_exptl_crystal_size_mid 0.10
_exptl_crystal_size_min 0.08
_refine_diff_density_max 0.147
_refine_diff_density_min -0.179
_refine_diff_density_rms 0.032
_refine_ls_extinction_coef 0.0090(7)
_refine_ls_extinction_expression Fc^*^=kFc[1+0.001xFc^2^\l^3^/sin(2\q)]^-1/4^
_refine_ls_extinction_method SHELXL
_refine_ls_goodness_of_fit_all 0.763
_refine_ls_goodness_of_fit_obs 1.031
_refine_ls_hydrogen_treatment riding
_refine_ls_matrix_type full
_refine_ls_number_parameters 560
_refine_ls_number_reflns 6828
_refine_ls_number_restraints 0
_refine_ls_restrained_S_all 1.572
_refine_ls_restrained_S_obs 1.031
_refine_ls_R_factor_all 0.1133
_refine_ls_R_factor_obs 0.0391
_refine_ls_shift/esd_max 0.000
_refine_ls_shift/esd_mean 0.000
_refine_ls_structure_factor_coef Fsqd
_refine_ls_weighting_details 'w=1/[\s^2^(Fo^2^)+(0.0243P)^2^+0.0000P] where P=(Fo^2^+2Fc^2^)/3'
_refine_ls_weighting_scheme calc
_refine_ls_wR_factor_all '0.1669; 0.0810 (8 suppressed refl)'
_refine_ls_wR_factor_obs 0.0708
_reflns_number_observed 3171
_reflns_number_total 6836
_reflns_observed_criterion >2sigma(I)
_cod_data_source_file ja990430t.cif
_cod_data_source_block v300ccd
_cod_depositor_comments
;
The following automatic conversions were performed:

'_exptl_crystal_density_meas' value 'none' was changed to '?' - the
value is perceived as not measured.

Automatic conversion script
Id: cif_fix_values 3008 2015-01-20 13:52:24Z robertas 

The following automatic conversions were performed:

'_refine_ls_weighting_scheme' value 'calc
w=1/[\s^2^(Fo^2^)+(0.0243P)^2^+0.0000P] where P=(Fo^2^+2Fc^2^)/3' was
changed to 'calc'. New tag '_refine_ls_weighting_details' was
created. The value of the new tag was set to
'w=1/[\s^2^(Fo^2^)+(0.0243P)^2^+0.0000P] where P=(Fo^2^+2Fc^2^)/3'.

Automatic conversion script
Id: cif_fix_values 3143 2015-03-26 13:38:13Z robertas 
;
_cod_database_code 4116432

loop_
_symmetry_equiv_pos_as_xyz
'x, y, z'
'-x, -y, -z'

loop_
_atom_site_aniso_label
_atom_site_aniso_U_11
_atom_site_aniso_U_22
_atom_site_aniso_U_33
_atom_site_aniso_U_23
_atom_site_aniso_U_13
_atom_site_aniso_U_12
N1 0.0292(11) 0.0306(11) 0.0548(13) -0.0028(9) -0.0098(9) -0.0051(10)
C1 0.0269(11) 0.0267(12) 0.0344(13) -0.0025(10) -0.0023(10) -0.0023(12)
C2 0.0318(12) 0.0273(13) 0.0364(14) 0.0006(10) -0.0029(10) -0.0002(11)
C3 0.0247(12) 0.0338(14) 0.0343(14) -0.0013(10) -0.0019(10) -0.0018(12)
C4 0.0290(12) 0.0382(15) 0.063(2) 0.0004(12) -0.0133(12) -0.0060(13)
C5 0.0352(14) 0.0307(14) 0.073(2) -0.0008(12) -0.0142(13) -0.0078(13)
C6 0.0302(12) 0.0336(13) 0.0409(15) 0.0012(11) -0.0059(11) 0.0028(11)
C7 0.0317(12) 0.0280(12) 0.0389(14) 0.0017(10) -0.0045(11) -0.0012(11)
C8 0.0277(12) 0.0230(12) 0.0352(14) -0.0009(10) -0.0045(10) -0.0027(10)
C9 0.0265(12) 0.0305(12) 0.0346(14) 0.0011(10) 0.0010(10) -0.0008(11)
C10 0.0318(12) 0.0257(12) 0.0315(13) 0.0021(10) -0.0034(11) -0.0037(11)
C11 0.0292(12) 0.0210(12) 0.0368(14) -0.0005(10) -0.0064(11) -0.0005(11)
C12 0.0289(12) 0.0280(13) 0.0303(14) -0.0008(10) 0.0003(11) -0.0016(11)
C13 0.0368(13) 0.0282(13) 0.0316(13) 0.0035(10) -0.0049(11) -0.0022(11)
O1 0.0315(8) 0.0327(9) 0.0395(9) 0.0110(7) 0.0008(7) 0.0066(7)
C14 0.0326(12) 0.0318(13) 0.0351(14) 0.0047(11) -0.0041(11) 0.0047(11)
C15 0.0317(12) 0.0308(13) 0.0332(13) 0.0021(10) -0.0073(11) -0.0017(11)
C16 0.0323(12) 0.0310(13) 0.0322(13) 0.0010(11) -0.0056(11) 0.0035(11)
C17 0.0282(12) 0.0358(14) 0.0325(14) 0.0023(11) -0.0026(11) 0.0016(12)
C18 0.0309(12) 0.0352(14) 0.0339(14) 0.0057(10) -0.0029(11) -0.0031(11)
C19 0.0341(13) 0.0280(13) 0.0385(14) 0.0043(11) -0.0089(11) 0.0044(11)
C20 0.0308(12) 0.0345(13) 0.0336(14) -0.0012(11) -0.0043(10) 0.0024(11)
O2 0.0345(8) 0.0385(9) 0.0372(9) 0.0092(7) 0.0028(7) 0.0040(8)
C21 0.0391(13) 0.0399(14) 0.0368(14) 0.0121(11) -0.0019(11) -0.0046(12)
C22 0.0332(13) 0.0323(13) 0.0333(15) 0.0094(11) -0.0007(11) -0.0025(11)
C23 0.0411(14) 0.0439(14) 0.0356(14) 0.0016(11) -0.0057(12) -0.0072(13)
C24 0.0324(13) 0.054(2) 0.045(2) 0.0043(13) -0.0025(12) -0.0055(13)
C25 0.0393(15) 0.063(2) 0.044(2) -0.0077(13) 0.0028(13) -0.0028(14)
C26 0.049(2) 0.071(2) 0.041(2) -0.0077(14) -0.0014(13) -0.012(2)
C27 0.0365(14) 0.056(2) 0.0353(15) 0.0041(12) -0.0027(12) -0.0083(13)
O3 0.0396(9) 0.0350(9) 0.0451(10) 0.0048(8) 0.0020(8) 0.0093(8)
C28 0.0407(13) 0.0406(14) 0.0340(14) -0.0010(11) -0.0008(11) 0.0008(12)
C29 0.0391(14) 0.0293(13) 0.0387(14) -0.0048(11) -0.0094(11) 0.0035(12)
C30 0.0435(15) 0.0401(15) 0.0426(15) 0.0000(12) -0.0046(12) -0.0068(13)
C31 0.0388(14) 0.046(2) 0.061(2) -0.0061(13) -0.0114(13) 0.0053(14)
C32 0.056(2) 0.0337(15) 0.060(2) 0.0009(13) -0.0219(14) 0.0049(14)
C33 0.061(2) 0.0339(14) 0.048(2) 0.0045(12) -0.0046(13) -0.0041(14)
C34 0.0376(13) 0.041(2) 0.047(2) -0.0042(12) -0.0052(12) -0.0001(13)
O4 0.0335(8) 0.0350(9) 0.0345(9) 0.0055(7) 0.0050(7) 0.0093(8)
C35 0.0325(12) 0.0247(12) 0.0399(14) -0.0008(10) -0.0027(11) 0.0054(11)
C36 0.0276(12) 0.0276(12) 0.0339(14) -0.0029(10) -0.0031(10) -0.0058(11)
C37 0.0273(12) 0.0282(13) 0.0397(14) -0.0005(11) -0.0034(11) 0.0024(11)
C38 0.0314(12) 0.0335(13) 0.0317(14) 0.0043(11) -0.0041(11) -0.0021(12)
C39 0.0278(12) 0.0376(14) 0.0329(13) 0.0022(11) -0.0006(10) 0.0000(11)
C40 0.0280(12) 0.0318(13) 0.0406(15) -0.0023(11) -0.0054(11) 0.0026(11)
C41 0.0300(12) 0.0315(13) 0.0363(14) 0.0030(11) -0.0034(11) 0.0009(11)
O5 0.0356(9) 0.0422(9) 0.0346(9) 0.0093(8) 0.0040(7) 0.0076(8)
C42 0.0326(12) 0.0475(15) 0.0360(14) 0.0031(12) 0.0041(11) 0.0019(12)
C43 0.0259(12) 0.0403(15) 0.0365(15) 0.0057(12) 0.0018(11) -0.0019(11)
C44 0.0397(14) 0.048(2) 0.0357(14) 0.0036(12) -0.0043(11) -0.0079(13)
C45 0.0466(15) 0.0410(15) 0.047(2) 0.0023(13) -0.0044(13) -0.0059(13)
C46 0.049(2) 0.049(2) 0.040(2) 0.0112(13) -0.0054(12) -0.0065(14)
C47 0.0405(14) 0.059(2) 0.0310(14) 0.0047(13) 0.0008(11) -0.0011(14)
C48 0.0354(13) 0.0426(15) 0.040(2) -0.0006(12) 0.0054(11) 0.0017(12)
O6 0.0399(9) 0.0354(9) 0.0384(10) 0.0046(8) -0.0007(7) 0.0092(8)
C49 0.0427(14) 0.0376(14) 0.0376(15) 0.0006(12) -0.0057(11) 0.0046(12)
C50 0.0359(13) 0.0373(14) 0.0296(14) -0.0031(11) -0.0051(11) 0.0053(12)
C51 0.0469(15) 0.0350(14) 0.0396(15) 0.0013(11) -0.0063(12) 0.0008(13)
C52 0.056(2) 0.0353(14) 0.043(2) 0.0025(12) -0.0107(13) 0.0110(14)
C53 0.0431(15) 0.046(2) 0.040(2) -0.0015(12) -0.0108(12) 0.0097(14)
C54 0.0375(14) 0.047(2) 0.044(2) -0.0024(12) -0.0091(11) -0.0024(13)
C55 0.0410(14) 0.0354(14) 0.042(2) -0.0016(11) -0.0097(12) 0.0050(13)

loop_
_atom_site_label
_atom_site_type_symbol
_atom_site_fract_x
_atom_site_fract_y
_atom_site_fract_z
_atom_site_U_iso_or_equiv
_atom_site_thermal_displace_type
_atom_site_occupancy
_atom_site_calc_flag
_atom_site_refinement_flags
N1 N 0.9053(2) -0.1098(2) 0.49427(9) 0.0387(5) Uani 1 d .
C1 C 0.9320(2) 0.0010(2) 0.49189(10) 0.0311(6) Uani 1 d .
C2 C 0.8371(2) 0.1118(2) 0.47524(10) 0.0346(6) Uani 1 d .
H2 H 0.8591(2) 0.1885(2) 0.47446(10) 0.042 Uiso 1 calc R
C3 C 0.7111(2) 0.1113(2) 0.45984(10) 0.0331(6) Uani 1 d .
C4 C 0.6869(2) -0.0041(2) 0.46004(11) 0.0438(7) Uani 1 d .
H4 H 0.6040(2) -0.0100(2) 0.44786(11) 0.053 Uiso 1 calc R
C5 C 0.7849(2) -0.1103(2) 0.47817(12) 0.0465(7) Uani 1 d .
H5 H 0.7653(2) -0.1882(2) 0.47920(12) 0.056 Uiso 1 calc R
C6 C 0.6021(2) 0.2308(2) 0.44639(10) 0.0380(6) Uani 1 d .
H6A H 0.5453(2) 0.2166(2) 0.41599(10) 0.046 Uiso 1 calc R
H6B H 0.6506(2) 0.2950(2) 0.42250(10) 0.046 Uiso 1 calc R
C7 C 0.5045(2) 0.2769(2) 0.51319(10) 0.0353(6) Uani 1 d .
H7A H 0.4686(2) 0.2073(2) 0.54003(10) 0.042 Uiso 1 calc R
H7B H 0.5606(2) 0.3013(2) 0.54042(10) 0.042 Uiso 1 calc R
C8 C 0.3791(2) 0.3862(2) 0.50433(10) 0.0300(6) Uani 1 d .
C9 C 0.3799(2) 0.4661(2) 0.44456(10) 0.0337(6) Uani 1 d .
H9 H 0.4602(2) 0.4531(2) 0.40765(10) 0.040 Uiso 1 calc R
C10 C 0.2626(2) 0.5647(2) 0.43924(10) 0.0316(6) Uani 1 d .
C11 C 0.1426(2) 0.5854(2) 0.49211(10) 0.0306(6) Uani 1 d .
H11 H 0.0620(2) 0.6522(2) 0.48745(10) 0.037 Uiso 1 calc R
C12 C 0.1438(2) 0.5059(2) 0.55187(10) 0.0316(6) Uani 1 d .
C13 C 0.2606(2) 0.4070(2) 0.55803(10) 0.0346(6) Uani 1 d .
H13 H 0.2598(2) 0.3531(2) 0.59912(10) 0.042 Uiso 1 calc R
O1 O 0.27632(13) 0.64047(12) 0.37938(7) 0.0408(4) Uani 1 d .
C14 C 0.1582(2) 0.7432(2) 0.37056(10) 0.0373(6) Uani 1 d .
H14A H 0.1233(2) 0.7891(2) 0.41236(10) 0.045 Uiso 1 calc R
H14B H 0.0805(2) 0.7126(2) 0.36343(10) 0.045 Uiso 1 calc R
C15 C 0.2023(2) 0.8284(2) 0.30955(11) 0.0337(6) Uani 1 d .
C16 C 0.3209(2) 0.7901(2) 0.25915(10) 0.0350(6) Uani 1 d .
H16 H 0.3809(2) 0.7085(2) 0.26314(10) 0.042 Uiso 1 calc R
C17 C 0.3525(2) 0.8723(2) 0.20199(11) 0.0355(6) Uani 1 d .
C18 C 0.2647(2) 0.9901(2) 0.19470(11) 0.0361(6) Uani 1 d .
H18 H 0.2861(2) 1.0453(2) 0.15558(11) 0.043 Uiso 1 calc R
C19 C 0.1444(2) 1.0266(2) 0.24559(11) 0.0367(6) Uani 1 d .
C20 C 0.1132(2) 0.9494(2) 0.30364(11) 0.0359(6) Uani 1 d .
H20 H 0.0331(2) 0.9773(2) 0.33907(11) 0.043 Uiso 1 calc R
O2 O 0.47241(14) 0.82478(13) 0.15439(7) 0.0428(4) Uani 1 d .
C21 C 0.5114(2) 0.9071(2) 0.09536(10) 0.0426(7) Uani 1 d .
H21A H 0.5281(2) 0.9806(2) 0.11017(10) 0.051 Uiso 1 calc R
H21B H 0.4345(2) 0.9361(2) 0.06949(10) 0.051 Uiso 1 calc R
C22 C 0.6441(2) 0.8357(2) 0.05080(11) 0.0367(6) Uani 1 d .
C23 C 0.7709(2) 0.8113(2) 0.07222(11) 0.0420(6) Uani 1 d .
H23 H 0.7720(2) 0.8386(2) 0.11449(11) 0.050 Uiso 1 calc R
C24 C 0.8959(2) 0.7472(2) 0.03199(12) 0.0471(7) Uani 1 d .
H24 H 0.9823(2) 0.7300(2) 0.04691(12) 0.057 Uiso 1 calc R
C25 C 0.8946(2) 0.7087(2) -0.02925(12) 0.0525(7) Uani 1 d .
H25 H 0.9803(2) 0.6649(2) -0.05678(12) 0.063 Uiso 1 calc R
C26 C 0.7694(2) 0.7333(2) -0.05102(12) 0.0555(7) Uani 1 d .
H26 H 0.7691(2) 0.7079(2) -0.09391(12) 0.067 Uiso 1 calc R
C27 C 0.6440(2) 0.7951(2) -0.01045(11) 0.0452(7) Uani 1 d .
H27 H 0.5575(2) 0.8096(2) -0.02493(11) 0.054 Uiso 1 calc R
O3 O 0.06057(14) 1.14295(13) 0.23102(7) 0.0468(5) Uani 1 d .
C28 C -0.0644(2) 1.1897(2) 0.28082(11) 0.0423(7) Uani 1 d .
H28A H -0.0393(2) 1.2078(2) 0.32216(11) 0.051 Uiso 1 calc R
H28B H -0.1206(2) 1.1277(2) 0.29476(11) 0.051 Uiso 1 calc R
C29 C -0.1487(2) 1.3076(2) 0.24785(11) 0.0379(6) Uani 1 d .
C30 C -0.2956(2) 1.3383(2) 0.26479(11) 0.0442(7) Uani 1 d .
H30 H -0.3425(2) 1.2834(2) 0.29560(11) 0.053 Uiso 1 calc R
C31 C -0.3747(2) 1.4486(2) 0.23707(12) 0.0516(7) Uani 1 d .
H31 H -0.4750(2) 1.4701(2) 0.25011(12) 0.062 Uiso 1 calc R
C32 C -0.3076(3) 1.5260(2) 0.19099(12) 0.0522(7) Uani 1 d .
H32 H -0.3612(3) 1.6009(2) 0.17147(12) 0.063 Uiso 1 calc R
C33 C -0.1605(3) 1.4947(2) 0.17284(12) 0.0516(7) Uani 1 d .
H33 H -0.1136(3) 1.5477(2) 0.14046(12) 0.062 Uiso 1 calc R
C34 C -0.0829(2) 1.3869(2) 0.20175(11) 0.0448(7) Uani 1 d .
H34 H 0.0175(2) 1.3669(2) 0.18971(11) 0.054 Uiso 1 calc R
O4 O 0.03386(14) 0.51833(12) 0.60816(7) 0.0413(4) Uani 1 d .
C35 C -0.0825(2) 0.6266(2) 0.60676(10) 0.0362(6) Uani 1 d .
H35A H -0.1349(2) 0.6212(2) 0.57210(10) 0.043 Uiso 1 calc R
H35B H -0.0468(2) 0.7018(2) 0.59374(10) 0.043 Uiso 1 calc R
C36 C -0.1801(2) 0.6359(2) 0.67676(10) 0.0306(6) Uani 1 d .
C37 C -0.1672(2) 0.5414(2) 0.72881(11) 0.0347(6) Uani 1 d .
H37 H -0.0947(2) 0.4664(2) 0.72145(11) 0.042 Uiso 1 calc R
C38 C -0.2610(2) 0.5565(2) 0.79206(10) 0.0348(6) Uani 1 d .
C39 C -0.3687(2) 0.6635(2) 0.80331(11) 0.0362(6) Uani 1 d .
H39 H -0.4337(2) 0.6726(2) 0.84632(11) 0.043 Uiso 1 calc R
C40 C -0.3802(2) 0.7584(2) 0.75000(11) 0.0361(6) Uani 1 d .
C41 C -0.2880(2) 0.7461(2) 0.68729(11) 0.0358(6) Uani 1 d .
H41 H -0.2971(2) 0.8113(2) 0.65156(11) 0.043 Uiso 1 calc R
O5 O -0.23599(14) 0.45838(13) 0.84147(7) 0.0446(4) Uani 1 d .
C42 C -0.3415(2) 0.4604(2) 0.90374(10) 0.0441(7) Uani 1 d .
H42A H -0.4319(2) 0.4587(2) 0.89337(10) 0.053 Uiso 1 calc R
H42B H -0.3574(2) 0.5375(2) 0.92587(10) 0.053 Uiso 1 calc R
C43 C -0.2924(2) 0.3491(2) 0.95133(11) 0.0381(6) Uani 1 d .
C44 C -0.2469(2) 0.2312(2) 0.92930(11) 0.0434(6) Uani 1 d .
H44 H -0.2422(2) 0.2205(2) 0.88277(11) 0.052 Uiso 1 calc R
C45 C -0.2079(2) 0.1277(2) 0.97440(12) 0.0477(7) Uani 1 d .
H45 H -0.1769(2) 0.0468(2) 0.95877(12) 0.057 Uiso 1 calc R
C46 C -0.2144(2) 0.1433(2) 1.04199(12) 0.0494(7) Uani 1 d .
H46 H -0.1886(2) 0.0728(2) 1.07301(12) 0.059 Uiso 1 calc R
C47 C -0.2580(2) 0.2606(2) 1.06470(11) 0.0485(7) Uani 1 d .
H47 H -0.2626(2) 0.2710(2) 1.11127(11) 0.058 Uiso 1 calc R
C48 C -0.2954(2) 0.3642(2) 1.01901(11) 0.0446(7) Uani 1 d .
H48 H -0.3229(2) 0.4452(2) 1.03423(11) 0.054 Uiso 1 calc R
O6 O -0.49201(14) 0.86046(13) 0.76704(7) 0.0441(4) Uani 1 d .
C49 C -0.5162(2) 0.9596(2) 0.71403(11) 0.0434(7) Uani 1 d .
H49A H -0.5147(2) 0.9259(2) 0.67106(11) 0.052 Uiso 1 calc R
H49B H -0.4414(2) 1.0044(2) 0.70468(11) 0.052 Uiso 1 calc R
C50 C -0.6592(2) 1.0468(2) 0.73884(10) 0.0377(6) Uani 1 d .
C51 C -0.6807(2) 1.1741(2) 0.71951(11) 0.0439(7) Uani 1 d .
H51 H -0.6046(2) 1.2060(2) 0.69330(11) 0.053 Uiso 1 calc R
C52 C -0.8144(2) 1.2536(2) 0.73901(11) 0.0500(7) Uani 1 d .
H52 H -0.8298(2) 1.3398(2) 0.72486(11) 0.060 Uiso 1 calc R
C53 C -0.9248(2) 1.2092(2) 0.77846(11) 0.0474(7) Uani 1 d .
H53 H -1.0156(2) 1.2644(2) 0.79171(11) 0.057 Uiso 1 calc R
C54 C -0.9025(2) 1.0834(2) 0.79869(11) 0.0449(7) Uani 1 d .
H54 H -0.9779(2) 1.0521(2) 0.82632(11) 0.054 Uiso 1 calc R
C55 C -0.7705(2) 1.0032(2) 0.77867(11) 0.0427(6) Uani 1 d .
H55 H -0.7562(2) 0.9170(2) 0.79250(11) 0.051 Uiso 1 calc R

loop_
_atom_type_symbol
_atom_type_description
_atom_type_scat_dispersion_real
_atom_type_scat_dispersion_imag
_atom_type_scat_source
C C 0.0033 0.0016 'International Tables Vol C Tables 4.2.6.8 and 6.1.1.4'
H H 0.0000 0.0000 'International Tables Vol C Tables 4.2.6.8 and 6.1.1.4'
N N 0.0061 0.0033 'International Tables Vol C Tables 4.2.6.8 and 6.1.1.4'
O O 0.0106 0.0060 'International Tables Vol C Tables 4.2.6.8 and 6.1.1.4'

loop_
_geom_angle_atom_site_label_1
_geom_angle_atom_site_label_2
_geom_angle_atom_site_label_3
_geom_angle
_geom_angle_site_symmetry_3
C5 N1 C1 117.3(2) .
N1 C1 C2 121.9(2) .
N1 C1 C1 116.3(2) 2_756
C2 C1 C1 121.7(2) 2_756
C3 C2 C1 120.7(2) .
C2 C3 C4 116.8(2) .
C2 C3 C6 121.6(2) .
C4 C3 C6 121.6(2) .
C5 C4 C3 119.3(2) .
N1 C5 C4 123.9(2) .
C3 C6 C7 111.1(2) .
C8 C7 C6 114.9(2) .
C9 C8 C13 119.4(2) .
C9 C8 C7 121.9(2) .
C13 C8 C7 118.7(2) .
C10 C9 C8 119.5(2) .
O1 C10 C9 114.9(2) .
O1 C10 C11 123.5(2) .
C9 C10 C11 121.6(2) .
C12 C11 C10 118.2(2) .
O4 C12 C13 115.4(2) .
O4 C12 C11 123.8(2) .
C13 C12 C11 120.8(2) .
C12 C13 C8 120.4(2) .
C10 O1 C14 117.49(14) .
O1 C14 C15 109.55(15) .
C16 C15 C20 120.3(2) .
C16 C15 C14 122.3(2) .
C20 C15 C14 117.3(2) .
C15 C16 C17 119.5(2) .
O2 C17 C18 124.1(2) .
O2 C17 C16 115.0(2) .
C18 C17 C16 120.9(2) .
C17 C18 C19 118.8(2) .
O3 C19 C20 124.6(2) .
O3 C19 C18 113.7(2) .
C20 C19 C18 121.6(2) .
C19 C20 C15 118.8(2) .
C17 O2 C21 116.99(14) .
O2 C21 C22 107.6(2) .
C27 C22 C23 119.3(2) .
C27 C22 C21 122.2(2) .
C23 C22 C21 118.5(2) .
C24 C23 C22 120.1(2) .
C25 C24 C23 120.0(2) .
C24 C25 C26 120.1(2) .
C25 C26 C27 120.1(2) .
C22 C27 C26 120.3(2) .
C19 O3 C28 118.0(2) .
O3 C28 C29 107.3(2) .
C34 C29 C30 118.7(2) .
C34 C29 C28 121.4(2) .
C30 C29 C28 119.9(2) .
C29 C30 C31 120.7(2) .
C32 C31 C30 119.8(2) .
C31 C32 C33 119.7(2) .
C34 C33 C32 120.1(2) .
C29 C34 C33 120.9(2) .
C12 O4 C35 117.16(14) .
O4 C35 C36 109.60(15) .
C37 C36 C41 120.3(2) .
C37 C36 C35 122.8(2) .
C41 C36 C35 116.9(2) .
C36 C37 C38 119.6(2) .
C39 C38 O5 123.8(2) .
C39 C38 C37 121.1(2) .
O5 C38 C37 115.1(2) .
C38 C39 C40 118.6(2) .
C41 C40 O6 125.2(2) .
C41 C40 C39 121.4(2) .
O6 C40 C39 113.4(2) .
C40 C41 C36 119.0(2) .
C38 O5 C42 117.29(14) .
O5 C42 C43 109.0(2) .
C44 C43 C48 119.2(2) .
C44 C43 C42 120.9(2) .
C48 C43 C42 119.9(2) .
C43 C44 C45 120.8(2) .
C46 C45 C44 119.6(2) .
C47 C46 C45 120.4(2) .
C46 C47 C48 119.7(2) .
C43 C48 C47 120.2(2) .
C40 O6 C49 117.06(15) .
O6 C49 C50 107.7(2) .
C55 C50 C51 119.1(2) .
C55 C50 C49 121.5(2) .
C51 C50 C49 119.4(2) .
C52 C51 C50 119.4(2) .
C53 C52 C51 121.0(2) .
C52 C53 C54 119.5(2) .
C55 C54 C53 120.0(2) .
C50 C55 C54 120.9(2) .

loop_
_geom_bond_atom_site_label_1
_geom_bond_atom_site_label_2
_geom_bond_distance
_geom_bond_site_symmetry_2
N1 C5 1.333(3) .
N1 C1 1.343(3) .
C1 C2 1.392(2) .
C1 C1 1.480(4) 2_756
C2 C3 1.382(3) .
C3 C4 1.389(3) .
C3 C6 1.512(2) .
C4 C5 1.384(3) .
C6 C7 1.523(2) .
C7 C8 1.518(2) .
C8 C9 1.391(2) .
C8 C13 1.393(3) .
C9 C10 1.387(2) .
C10 O1 1.371(2) .
C10 C11 1.393(3) .
C11 C12 1.390(2) .
C12 O4 1.372(2) .
C12 C13 1.388(2) .
O1 C14 1.431(2) .
C14 C15 1.502(3) .
C15 C16 1.376(3) .
C15 C20 1.409(2) .
C16 C17 1.399(3) .
C17 O2 1.374(2) .
C17 C18 1.380(2) .
C18 C19 1.388(3) .
C19 O3 1.377(2) .
C19 C20 1.377(3) .
O2 C21 1.443(2) .
C21 C22 1.504(3) .
C22 C27 1.377(3) .
C22 C23 1.390(3) .
C23 C24 1.388(3) .
C24 C25 1.370(3) .
C25 C26 1.379(3) .
C26 C27 1.384(3) .
O3 C28 1.427(2) .
C28 C29 1.516(2) .
C29 C34 1.376(3) .
C29 C30 1.390(3) .
C30 C31 1.392(3) .
C31 C32 1.369(3) .
C32 C33 1.393(3) .
C33 C34 1.377(3) .
O4 C35 1.434(2) .
C35 C36 1.509(3) .
C36 C37 1.380(3) .
C36 C41 1.403(2) .
C37 C38 1.390(3) .
C38 C39 1.378(2) .
C38 O5 1.383(2) .
C39 C40 1.399(3) .
C40 C41 1.374(3) .
C40 O6 1.379(2) .
O5 C42 1.432(2) .
C42 C43 1.502(3) .
C43 C44 1.378(3) .
C43 C48 1.390(3) .
C44 C45 1.392(3) .
C45 C46 1.381(3) .
C46 C47 1.378(3) .
C47 C48 1.396(3) .
O6 C49 1.436(2) .
C49 C50 1.511(2) .
C50 C55 1.382(3) .
C50 C51 1.398(3) .
C51 C52 1.392(3) .
C52 C53 1.376(3) .
C53 C54 1.385(3) .
C54 C55 1.384(3) .

loop_
_geom_torsion_atom_site_label_1
_geom_torsion_atom_site_label_2
_geom_torsion_atom_site_label_3
_geom_torsion_atom_site_label_4
_geom_torsion
_geom_torsion_site_symmetry_1
_geom_torsion_site_symmetry_4
C5 N1 C1 C2 1.8(3) . .
C5 N1 C1 C1 -178.4(2) . 2_756
N1 C1 C2 C3 -0.6(3) . .
C1 C1 C2 C3 179.6(2) 2_756 .
C1 C2 C3 C4 -1.7(3) . .
C1 C2 C3 C6 175.8(2) . .
C2 C3 C4 C5 2.8(3) . .
C6 C3 C4 C5 -174.7(2) . .
C1 N1 C5 C4 -0.6(3) . .
C3 C4 C5 N1 -1.7(3) . .
C2 C3 C6 C7 -85.9(2) . .
C4 C3 C6 C7 91.4(2) . .
C3 C6 C7 C8 -171.8(2) . .
C6 C7 C8 C9 -22.9(3) . .
C6 C7 C8 C13 157.7(2) . .
C13 C8 C9 C10 -0.3(3) . .
C7 C8 C9 C10 -179.8(2) . .
C8 C9 C10 O1 177.6(2) . .
C8 C9 C10 C11 -0.7(3) . .
O1 C10 C11 C12 -176.7(2) . .
C9 C10 C11 C12 1.5(3) . .
C10 C11 C12 O4 178.3(2) . .
C10 C11 C12 C13 -1.3(3) . .
O4 C12 C13 C8 -179.3(2) . .
C11 C12 C13 C8 0.3(3) . .
C9 C8 C13 C12 0.5(3) . .
C7 C8 C13 C12 -180.0(2) . .
C9 C10 O1 C14 179.4(2) . .
C11 C10 O1 C14 -2.3(3) . .
C10 O1 C14 C15 169.0(2) . .
O1 C14 C15 C16 19.5(3) . .
O1 C14 C15 C20 -163.4(2) . .
C20 C15 C16 C17 0.0(3) . .
C14 C15 C16 C17 177.0(2) . .
C15 C16 C17 O2 -179.5(2) . .
C15 C16 C17 C18 -1.5(3) . .
O2 C17 C18 C19 178.4(2) . .
C16 C17 C18 C19 0.6(3) . .
C17 C18 C19 O3 -176.4(2) . .
C17 C18 C19 C20 1.8(3) . .
O3 C19 C20 C15 174.8(2) . .
C18 C19 C20 C15 -3.2(4) . .
C16 C15 C20 C19 2.3(3) . .
C14 C15 C20 C19 -174.8(2) . .
C18 C17 O2 C21 3.6(3) . .
C16 C17 O2 C21 -178.4(2) . .
C17 O2 C21 C22 -179.8(2) . .
O2 C21 C22 C27 106.7(2) . .
O2 C21 C22 C23 -73.9(3) . .
C27 C22 C23 C24 0.3(3) . .
C21 C22 C23 C24 -179.1(2) . .
C22 C23 C24 C25 0.5(3) . .
C23 C24 C25 C26 -0.1(4) . .
C24 C25 C26 C27 -1.2(4) . .
C23 C22 C27 C26 -1.5(3) . .
C21 C22 C27 C26 177.8(2) . .
C25 C26 C27 C22 2.0(4) . .
C20 C19 O3 C28 3.0(3) . .
C18 C19 O3 C28 -178.9(2) . .
C19 O3 C28 C29 -170.8(2) . .
O3 C28 C29 C34 -34.6(3) . .
O3 C28 C29 C30 146.3(2) . .
C34 C29 C30 C31 -1.7(4) . .
C28 C29 C30 C31 177.5(2) . .
C29 C30 C31 C32 2.1(4) . .
C30 C31 C32 C33 -0.8(4) . .
C31 C32 C33 C34 -0.7(4) . .
C30 C29 C34 C33 0.1(4) . .
C28 C29 C34 C33 -179.1(2) . .
C32 C33 C34 C29 1.1(4) . .
C13 C12 O4 C35 173.6(2) . .
C11 C12 O4 C35 -6.0(3) . .
C12 O4 C35 C36 -170.3(2) . .
O4 C35 C36 C37 -9.9(3) . .
O4 C35 C36 C41 170.7(2) . .
C41 C36 C37 C38 -0.7(3) . .
C35 C36 C37 C38 180.0(2) . .
C36 C37 C38 C39 1.4(3) . .
C36 C37 C38 O5 -177.7(2) . .
O5 C38 C39 C40 177.7(2) . .
C37 C38 C39 C40 -1.4(3) . .
C38 C39 C40 C41 0.7(3) . .
C38 C39 C40 O6 179.7(2) . .
O6 C40 C41 C36 -178.9(2) . .
C39 C40 C41 C36 0.0(3) . .
C37 C36 C41 C40 0.0(3) . .
C35 C36 C41 C40 179.4(2) . .
C39 C38 O5 C42 10.4(3) . .
C37 C38 O5 C42 -170.5(2) . .
C38 O5 C42 C43 -178.0(2) . .
O5 C42 C43 C44 -51.7(3) . .
O5 C42 C43 C48 129.7(2) . .
C48 C43 C44 C45 1.7(3) . .
C42 C43 C44 C45 -176.9(2) . .
C43 C44 C45 C46 -0.2(3) . .
C44 C45 C46 C47 -0.6(4) . .
C45 C46 C47 C48 -0.2(4) . .
C44 C43 C48 C47 -2.5(3) . .
C42 C43 C48 C47 176.1(2) . .
C46 C47 C48 C43 1.8(3) . .
C41 C40 O6 C49 2.2(3) . .
C39 C40 O6 C49 -176.7(2) . .
C40 O6 C49 C50 168.0(2) . .
O6 C49 C50 C55 -35.4(3) . .
O6 C49 C50 C51 146.5(2) . .
C55 C50 C51 C52 -1.9(3) . .
C49 C50 C51 C52 176.3(2) . .
C50 C51 C52 C53 1.7(4) . .
C51 C52 C53 C54 -0.4(4) . .
C52 C53 C54 C55 -0.6(4) . .
C51 C50 C55 C54 0.9(4) . .
C49 C50 C55 C54 -177.3(2) . .
C53 C54 C55 C50 0.4(4) . .
